data_4025782
loop_
_publ_author_name
'Manas K. Ghorai'
'Sandipan Halder'
'Raj Kumar Das'

_publ_section_title
;
 Domino Imino-Aldol-Aza-Michael Reaction: One-Pot Diastereo- and
 Enantioselective Synthesis of Piperidines
;
_journal_name_full 'Journal of Organic Chemistry'
_journal_page_first 7061
_journal_page_last 7072
_journal_paper_doi 10.1021/jo101680f
_journal_volume 75
_journal_year 2010
_chemical_formula_sum 'C27 H33 N O5 S'
_chemical_formula_weight 483.60
_chemical_name_systematic
;
 ?
;
_space_group_IT_number 33
_symmetry_cell_setting orthorhombic
_symmetry_space_group_name_Hall 'P 2c -2n'
_symmetry_space_group_name_H-M 'P n a 21'
_atom_sites_solution_hydrogens geom
_atom_sites_solution_primary direct
_atom_sites_solution_secondary difmap
_audit_creation_method SHELXL-97
_cell_angle_alpha 90.000
_cell_angle_beta 90.000
_cell_angle_gamma 90.000
_cell_formula_units_Z 4
_cell_length_a 12.417(5)
_cell_length_b 20.169(4)
_cell_length_c 9.799(6)
_cell_measurement_reflns_used 999
_cell_measurement_temperature 100(2)
_cell_measurement_theta_max 28.36
_cell_measurement_theta_min 1.93
_cell_volume 2454.0(19)
_computing_cell_refinement 'SAINT 6.45 ( Bruker, 2003)'
_computing_data_collection 'SMART 5.628 (Bruker, 2003)'
_computing_data_reduction 'SAINT 6.45 ( Bruker, 2003)'
_computing_molecular_graphics 'Diamond 2.1e'
_computing_structure_refinement 'SHELXL-97 (Sheldrick, 1997)'
_computing_structure_solution 'SIR 97'
_diffrn_ambient_temperature 100(2)
_diffrn_measured_fraction_theta_full 0.986
_diffrn_measured_fraction_theta_max 0.986
_diffrn_measurement_device_type 'Bruker SMART APEX'
_diffrn_measurement_method /w-scans
_diffrn_radiation_monochromator graphite
_diffrn_radiation_source 'fine-focus sealed tube'
_diffrn_radiation_type MoK\a
_diffrn_radiation_wavelength 0.71069
_diffrn_reflns_av_R_equivalents 0.0593
_diffrn_reflns_av_sigmaI/netI 0.0694
_diffrn_reflns_limit_h_max 16
_diffrn_reflns_limit_h_min -13
_diffrn_reflns_limit_k_max 26
_diffrn_reflns_limit_k_min -24
_diffrn_reflns_limit_l_max 12
_diffrn_reflns_limit_l_min -12
_diffrn_reflns_number 15137
_diffrn_reflns_theta_full 28.36
_diffrn_reflns_theta_max 28.36
_diffrn_reflns_theta_min 1.93
_exptl_absorpt_coefficient_mu 0.170
_exptl_absorpt_correction_T_max 0.9782
_exptl_absorpt_correction_T_min 0.9684
_exptl_absorpt_correction_type empirical
_exptl_absorpt_process_details 'SADABAS 2.10 (Bruker 2003)'
_exptl_crystal_colour colorless
_exptl_crystal_density_diffrn 1.309
_exptl_crystal_density_method 'not measured'
_exptl_crystal_description prism
_exptl_crystal_F_000 1032
_exptl_crystal_size_max 0.19
_exptl_crystal_size_mid 0.15
_exptl_crystal_size_min 0.13
_refine_diff_density_max 0.368
_refine_diff_density_min -0.490
_refine_diff_density_rms 0.100
_refine_ls_abs_structure_details 'Flack H D (1983), Acta Cryst. A39, 876-881'
_refine_ls_abs_structure_Flack -0.06(9)
_refine_ls_extinction_method none
_refine_ls_goodness_of_fit_ref 1.089
_refine_ls_hydrogen_treatment mixed
_refine_ls_matrix_type full
_refine_ls_number_parameters 311
_refine_ls_number_reflns 5944
_refine_ls_number_restraints 1
_refine_ls_restrained_S_all 1.089
_refine_ls_R_factor_all 0.0729
_refine_ls_R_factor_gt 0.0511
_refine_ls_shift/su_max 0.000
_refine_ls_shift/su_mean 0.000
_refine_ls_structure_factor_coef Fsqd
_refine_ls_weighting_details 'calc w=1/[\s^2^(Fo^2^)+(0.0628P)^2^+1.9237P] where P=(Fo^2^+2Fc^2^)/3'
_refine_ls_weighting_scheme calc
_refine_ls_wR_factor_gt 0.1178
_refine_ls_wR_factor_ref 0.1460
_reflns_number_gt 5034
_reflns_number_total 5944
_reflns_threshold_expression >2sigma(I)
_cod_data_source_file jo101680f_si_002_7.cif
_cod_data_source_block Compound18b
_cod_original_cell_volume 2454.1(19)
_cod_database_code 4025782

loop_
_symmetry_equiv_pos_as_xyz
'x, y, z'
'-x, -y, z+1/2'
'-x+1/2, y+1/2, z+1/2'
'x+1/2, -y+1/2, z'

loop_
_atom_site_label
_atom_site_type_symbol
_atom_site_fract_x
_atom_site_fract_y
_atom_site_fract_z
_atom_site_U_iso_or_equiv
_atom_site_adp_type
_atom_site_occupancy
_atom_site_symmetry_multiplicity
_atom_site_calc_flag
_atom_site_refinement_flags
_atom_site_disorder_assembly
_atom_site_disorder_group
S1 S 0.77860(5) 0.83901(3) 0.32335(7) 0.01667(15) Uani 1 1 d . . .
O1 O 0.81226(17) 0.90316(10) 0.3713(2) 0.0221(4) Uani 1 1 d . . .
O2 O 0.68917(17) 0.80659(10) 0.3877(2) 0.0214(4) Uani 1 1 d . . .
O3 O 1.0061(2) 0.79693(12) 0.7144(2) 0.0292(5) Uani 1 1 d . . .
O4 O 0.88750(19) 0.70148(11) 0.7869(2) 0.0269(5) Uani 1 1 d . . .
O5 O 0.77470(16) 0.65799(10) 0.6315(2) 0.0205(5) Uani 1 1 d . . .
N1 N 0.88102(18) 0.78684(10) 0.3286(3) 0.0179(4) Uani 1 1 d . . .
C1 C 0.6722(3) 0.85803(18) -0.2809(3) 0.0347(8) Uani 1 1 d . . .
H1A H 0.6418 0.8166 -0.3101 0.052 Uiso 1 1 calc R . .
H1B H 0.7367 0.8668 -0.3318 0.052 Uiso 1 1 calc R . .
H1C H 0.6212 0.8930 -0.2961 0.052 Uiso 1 1 calc R . .
C2 C 0.6988(3) 0.85424(16) -0.1310(3) 0.0237(6) Uani 1 1 d . . .
C3 C 0.7444(3) 0.90811(15) -0.0617(3) 0.0250(6) Uani 1 1 d . . .
H3 H 0.7574 0.9474 -0.1085 0.030 Uiso 1 1 calc R . .
C4 C 0.7705(2) 0.90377(14) 0.0765(3) 0.0201(6) Uani 1 1 d . . .
H4 H 0.8034 0.9392 0.1208 0.024 Uiso 1 1 calc R . .
C5 C 0.7467(2) 0.84591(14) 0.1469(3) 0.0191(6) Uani 1 1 d . . .
C6 C 0.6998(2) 0.79208(14) 0.0816(3) 0.0208(6) Uani 1 1 d . . .
H6 H 0.6839 0.7537 0.1301 0.025 Uiso 1 1 calc R . .
C7 C 0.6769(2) 0.79613(14) -0.0568(3) 0.0224(6) Uani 1 1 d . . .
H7 H 0.6467 0.7599 -0.1011 0.027 Uiso 1 1 calc R . .
C8 C 1.0742(3) 0.95726(16) 0.0273(3) 0.0273(7) Uani 1 1 d . . .
H8 H 1.0918 0.9879 -0.0401 0.033 Uiso 1 1 calc R . .
C9 C 1.0852(3) 0.97368(15) 0.1639(4) 0.0287(7) Uani 1 1 d . . .
H9 H 1.1113 1.0153 0.1878 0.034 Uiso 1 1 calc R . .
C10 C 1.0578(3) 0.92882(14) 0.2657(3) 0.0240(6) Uani 1 1 d . . .
H10 H 1.0649 0.9408 0.3569 0.029 Uiso 1 1 calc R . .
C11 C 1.0193(2) 0.86534(14) 0.2314(3) 0.0197(6) Uani 1 1 d . . .
C12 C 1.0103(2) 0.84922(15) 0.0934(3) 0.0210(6) Uani 1 1 d . . .
H12 H 0.9860 0.8073 0.0688 0.025 Uiso 1 1 calc R . .
C13 C 1.0368(3) 0.89462(14) -0.0082(3) 0.0239(6) Uani 1 1 d . . .
H13 H 1.0295 0.8831 -0.0996 0.029 Uiso 1 1 calc R . .
C14 C 0.9926(2) 0.81313(14) 0.3380(3) 0.0189(5) Uani 1 1 d . . .
H14 H 1.0397 0.7754 0.3178 0.023 Uiso 1 1 calc R . .
C15 C 1.0181(3) 0.83271(14) 0.4860(3) 0.0207(6) Uani 1 1 d . . .
H15A H 1.0956 0.8356 0.4974 0.025 Uiso 1 1 calc R . .
H15B H 0.9879 0.8761 0.5046 0.025 Uiso 1 1 calc R . .
C16 C 0.9737(2) 0.78367(14) 0.5866(3) 0.0208(6) Uani 1 1 d . . .
C17 C 0.9038(2) 0.73465(14) 0.5542(3) 0.0185(6) Uani 1 1 d . . .
C18 C 0.8665(2) 0.72368(13) 0.4063(3) 0.0169(5) Uani 1 1 d . . .
H18 H 0.7892 0.7140 0.4088 0.020 Uiso 1 1 calc R . .
C19 C 0.9224(2) 0.66587(12) 0.3292(3) 0.0182(5) Uani 1 1 d . . .
H19 H 0.9992 0.6763 0.3219 0.022 Uiso 1 1 calc R . .
C20 C 0.9112(3) 0.59954(14) 0.4048(3) 0.0214(6) Uani 1 1 d . . .
H20A H 0.8356 0.5890 0.4161 0.026 Uiso 1 1 calc R . .
H20B H 0.9432 0.6033 0.4948 0.026 Uiso 1 1 calc R . .
C21 C 0.9672(3) 0.54344(13) 0.3252(3) 0.0249(6) Uani 1 1 d . . .
H21A H 1.0439 0.5523 0.3209 0.030 Uiso 1 1 calc R . .
H21B H 0.9570 0.5019 0.3732 0.030 Uiso 1 1 calc R . .
C22 C 0.9229(3) 0.53705(15) 0.1808(3) 0.0260(7) Uani 1 1 d . . .
H22A H 0.8480 0.5235 0.1847 0.031 Uiso 1 1 calc R . .
H22B H 0.9628 0.5032 0.1319 0.031 Uiso 1 1 calc R . .
C23 C 0.9317(3) 0.60304(14) 0.1043(3) 0.0267(7) Uani 1 1 d . . .
H23A H 0.8984 0.5987 0.0153 0.032 Uiso 1 1 calc R . .
H23B H 1.0071 0.6139 0.0908 0.032 Uiso 1 1 calc R . .
C24 C 0.8767(3) 0.65924(14) 0.1835(3) 0.0225(6) Uani 1 1 d . . .
H24A H 0.8000 0.6506 0.1885 0.027 Uiso 1 1 calc R . .
H24B H 0.8870 0.7007 0.1351 0.027 Uiso 1 1 calc R . .
C25 C 0.8565(2) 0.69726(13) 0.6675(3) 0.0205(6) Uani 1 1 d . . .
C26 C 0.8097(3) 0.55447(15) 0.7538(3) 0.0259(7) Uani 1 1 d . . .
H26A H 0.7827 0.5256 0.8238 0.039 Uiso 1 1 calc R . .
H26B H 0.8802 0.5699 0.7786 0.039 Uiso 1 1 calc R . .
H26C H 0.8137 0.5307 0.6690 0.039 Uiso 1 1 calc R . .
C27 C 0.7348(3) 0.61319(15) 0.7379(3) 0.0251(6) Uani 1 1 d . . .
H27A H 0.6633 0.5977 0.7139 0.030 Uiso 1 1 calc R . .
H27B H 0.7298 0.6369 0.8239 0.030 Uiso 1 1 calc R . .
H103 H 0.985(4) 0.771(2) 0.753(5) 0.048(15) Uiso 1 1 d . . .

loop_
_atom_site_aniso_label
_atom_site_aniso_U_11
_atom_site_aniso_U_22
_atom_site_aniso_U_33
_atom_site_aniso_U_23
_atom_site_aniso_U_13
_atom_site_aniso_U_12
S1 0.0159(3) 0.0172(3) 0.0170(3) -0.0007(3) -0.0011(3) 0.0009(2)
O1 0.0219(10) 0.0189(9) 0.0254(10) -0.0023(8) -0.0042(8) 0.0020(8)
O2 0.0175(10) 0.0246(10) 0.0221(10) 0.0022(8) -0.0014(8) 0.0020(8)
O3 0.0399(15) 0.0275(11) 0.0204(11) 0.0016(9) -0.0072(10) -0.0085(11)
O4 0.0365(13) 0.0272(11) 0.0169(10) -0.0003(8) -0.0030(9) -0.0024(9)
O5 0.0177(11) 0.0227(10) 0.0212(11) 0.0054(8) 0.0012(8) 0.0014(8)
N1 0.0172(11) 0.0144(9) 0.0219(11) 0.0005(10) -0.0014(10) -0.0021(8)
C1 0.048(2) 0.0331(17) 0.0229(16) 0.0015(14) -0.0034(15) 0.0046(16)
C2 0.0236(15) 0.0306(15) 0.0170(13) 0.0003(11) -0.0027(11) 0.0073(12)
C3 0.0269(16) 0.0212(14) 0.0268(15) 0.0045(12) 0.0010(13) 0.0027(12)
C4 0.0198(15) 0.0170(13) 0.0233(14) -0.0004(11) 0.0010(12) 0.0016(11)
C5 0.0190(14) 0.0219(14) 0.0164(12) -0.0011(11) -0.0015(11) 0.0035(11)
C6 0.0198(14) 0.0194(13) 0.0231(14) -0.0007(11) -0.0022(12) 0.0010(11)
C7 0.0227(16) 0.0199(13) 0.0246(15) -0.0024(11) -0.0042(12) 0.0046(11)
C8 0.0246(16) 0.0292(16) 0.0281(16) 0.0072(13) 0.0040(13) -0.0027(13)
C9 0.0304(18) 0.0211(14) 0.0346(17) 0.0016(13) -0.0011(15) -0.0061(13)
C10 0.0257(16) 0.0205(13) 0.0258(14) -0.0006(12) -0.0004(12) -0.0030(12)
C11 0.0150(14) 0.0191(13) 0.0251(14) 0.0020(11) 0.0015(11) 0.0019(11)
C12 0.0168(14) 0.0228(14) 0.0234(14) -0.0018(12) 0.0028(12) -0.0006(11)
C13 0.0240(16) 0.0257(14) 0.0219(14) -0.0003(12) 0.0037(12) 0.0012(12)
C14 0.0169(13) 0.0228(12) 0.0170(13) 0.0030(12) 0.0002(11) 0.0005(10)
C15 0.0206(15) 0.0210(13) 0.0205(14) 0.0016(11) -0.0046(11) -0.0010(11)
C16 0.0220(15) 0.0234(14) 0.0171(13) 0.0003(11) 0.0000(11) 0.0033(11)
C17 0.0169(14) 0.0191(13) 0.0195(13) -0.0020(10) -0.0009(11) 0.0027(11)
C18 0.0186(14) 0.0176(12) 0.0147(12) 0.0006(10) 0.0014(10) 0.0001(10)
C19 0.0174(13) 0.0176(12) 0.0196(12) -0.0001(11) -0.0007(13) 0.0002(9)
C20 0.0277(16) 0.0188(13) 0.0177(13) 0.0024(11) 0.0013(12) 0.0025(11)
C21 0.0294(16) 0.0182(12) 0.0272(14) 0.0031(13) 0.0039(14) 0.0049(11)
C22 0.0324(18) 0.0189(14) 0.0268(15) -0.0051(12) 0.0007(13) -0.0001(12)
C23 0.0377(18) 0.0200(15) 0.0223(15) -0.0012(12) 0.0013(14) -0.0004(13)
C24 0.0286(17) 0.0178(13) 0.0210(14) -0.0007(10) -0.0051(12) -0.0007(11)
C25 0.0242(15) 0.0153(13) 0.0220(14) -0.0016(11) 0.0008(12) 0.0042(11)
C26 0.0293(17) 0.0249(15) 0.0234(16) 0.0010(12) 0.0017(13) -0.0017(13)
C27 0.0258(17) 0.0254(14) 0.0242(14) 0.0085(12) 0.0031(12) -0.0016(12)

loop_
_atom_type_symbol
_atom_type_description
_atom_type_scat_dispersion_real
_atom_type_scat_dispersion_imag
_atom_type_scat_source
C C 0.0033 0.0016 'International Tables Vol C Tables 4.2.6.8 and 6.1.1.4'
H H 0.0000 0.0000 'International Tables Vol C Tables 4.2.6.8 and 6.1.1.4'
N N 0.0061 0.0033 'International Tables Vol C Tables 4.2.6.8 and 6.1.1.4'
O O 0.0106 0.0060 'International Tables Vol C Tables 4.2.6.8 and 6.1.1.4'
S S 0.1246 0.1234 'International Tables Vol C Tables 4.2.6.8 and 6.1.1.4'

loop_
_geom_angle_atom_site_label_1
_geom_angle_atom_site_label_2
_geom_angle_atom_site_label_3
_geom_angle
_geom_angle_site_symmetry_1
_geom_angle_site_symmetry_3
_geom_angle_publ_flag
O2 S1 O1 119.42(13) . . ?
O2 S1 N1 106.99(12) . . ?
O1 S1 N1 109.82(12) . . ?
O2 S1 C5 106.88(14) . . ?
O1 S1 C5 108.17(13) . . ?
N1 S1 C5 104.57(14) . . ?
C25 O5 C27 115.8(2) . . ?
C14 N1 C18 112.6(2) . . ?
C14 N1 S1 119.51(17) . . ?
C18 N1 S1 117.75(18) . . ?
C3 C2 C7 118.3(3) . . ?
C3 C2 C1 121.4(3) . . ?
C7 C2 C1 120.2(3) . . ?
C4 C3 C2 121.0(3) . . ?
C5 C4 C3 119.1(3) . . ?
C4 C5 C6 121.2(3) . . ?
C4 C5 S1 120.1(2) . . ?
C6 C5 S1 118.7(2) . . ?
C7 C6 C5 119.4(3) . . ?
C6 C7 C2 121.0(3) . . ?
C9 C8 C13 119.4(3) . . ?
C8 C9 C10 120.9(3) . . ?
C9 C10 C11 120.3(3) . . ?
C12 C11 C10 118.1(3) . . ?
C12 C11 C14 119.1(3) . . ?
C10 C11 C14 122.7(3) . . ?
C13 C12 C11 121.4(3) . . ?
C8 C13 C12 119.9(3) . . ?
N1 C14 C11 114.1(2) . . ?
N1 C14 C15 110.1(2) . . ?
C11 C14 C15 115.2(2) . . ?
C16 C15 C14 112.0(2) . . ?
O3 C16 C17 123.9(3) . . ?
O3 C16 C15 111.8(3) . . ?
C17 C16 C15 124.2(3) . . ?
C16 C17 C25 117.1(3) . . ?
C16 C17 C18 121.3(3) . . ?
C25 C17 C18 121.3(2) . . ?
N1 C18 C17 108.7(2) . . ?
N1 C18 C19 109.7(2) . . ?
C17 C18 C19 115.6(2) . . ?
C20 C19 C24 109.8(2) . . ?
C20 C19 C18 112.3(2) . . ?
C24 C19 C18 110.6(2) . . ?
C19 C20 C21 110.8(2) . . ?
C22 C21 C20 111.7(2) . . ?
C21 C22 C23 110.8(2) . . ?
C22 C23 C24 111.3(3) . . ?
C23 C24 C19 111.6(2) . . ?
O4 C25 O5 121.9(3) . . ?
O4 C25 C17 123.9(3) . . ?
O5 C25 C17 114.2(3) . . ?
O5 C27 C26 110.3(2) . . ?

loop_
_geom_bond_atom_site_label_1
_geom_bond_atom_site_label_2
_geom_bond_distance
_geom_bond_site_symmetry_2
_geom_bond_publ_flag
S1 O2 1.435(2) . ?
S1 O1 1.439(2) . ?
S1 N1 1.651(2) . ?
S1 C5 1.779(3) . ?
O3 C16 1.342(4) . ?
O4 C25 1.234(4) . ?
O5 C25 1.336(4) . ?
O5 C27 1.467(3) . ?
N1 C14 1.486(4) . ?
N1 C18 1.495(3) . ?
C1 C2 1.507(5) . ?
C2 C3 1.400(4) . ?
C2 C7 1.406(4) . ?
C3 C4 1.395(4) . ?
C4 C5 1.388(4) . ?
C5 C6 1.388(4) . ?
C6 C7 1.388(4) . ?
C8 C9 1.386(5) . ?
C8 C13 1.390(4) . ?
C9 C10 1.389(4) . ?
C10 C11 1.407(4) . ?
C11 C12 1.395(4) . ?
C11 C14 1.520(4) . ?
C12 C13 1.392(4) . ?
C14 C15 1.536(4) . ?
C15 C16 1.502(4) . ?
C16 C17 1.353(4) . ?
C17 C25 1.465(4) . ?
C17 C18 1.537(4) . ?
C18 C19 1.553(4) . ?
C19 C20 1.536(4) . ?
C19 C24 1.541(4) . ?
C20 C21 1.540(4) . ?
C21 C22 1.523(5) . ?
C22 C23 1.531(4) . ?
C23 C24 1.534(4) . ?
C26 C27 1.514(4) . ?

loop_
_geom_torsion_atom_site_label_1
_geom_torsion_atom_site_label_2
_geom_torsion_atom_site_label_3
_geom_torsion_atom_site_label_4
_geom_torsion
_geom_torsion_site_symmetry_1
_geom_torsion_site_symmetry_2
_geom_torsion_site_symmetry_3
_geom_torsion_site_symmetry_4
_geom_torsion_publ_flag
O2 S1 N1 C14 -148.9(2) . . . . ?
O1 S1 N1 C14 -17.9(3) . . . . ?
C5 S1 N1 C14 98.0(2) . . . . ?
O2 S1 N1 C18 -6.0(2) . . . . ?
O1 S1 N1 C18 125.0(2) . . . . ?
C5 S1 N1 C18 -119.2(2) . . . . ?
C7 C2 C3 C4 1.9(5) . . . . ?
C1 C2 C3 C4 -178.9(3) . . . . ?
C2 C3 C4 C5 -2.6(5) . . . . ?
C3 C4 C5 C6 1.5(4) . . . . ?
C3 C4 C5 S1 -179.8(2) . . . . ?
O2 S1 C5 C4 138.6(2) . . . . ?
O1 S1 C5 C4 8.8(3) . . . . ?
N1 S1 C5 C4 -108.2(2) . . . . ?
O2 S1 C5 C6 -42.6(3) . . . . ?
O1 S1 C5 C6 -172.4(2) . . . . ?
N1 S1 C5 C6 70.6(3) . . . . ?
C4 C5 C6 C7 0.4(4) . . . . ?
S1 C5 C6 C7 -178.4(2) . . . . ?
C5 C6 C7 C2 -1.1(5) . . . . ?
C3 C2 C7 C6 0.0(5) . . . . ?
C1 C2 C7 C6 -179.2(3) . . . . ?
C13 C8 C9 C10 -1.0(5) . . . . ?
C8 C9 C10 C11 0.7(5) . . . . ?
C9 C10 C11 C12 0.2(5) . . . . ?
C9 C10 C11 C14 177.3(3) . . . . ?
C10 C11 C12 C13 -0.9(4) . . . . ?
C14 C11 C12 C13 -178.1(3) . . . . ?
C9 C8 C13 C12 0.3(5) . . . . ?
C11 C12 C13 C8 0.7(5) . . . . ?
C18 N1 C14 C11 163.9(2) . . . . ?
S1 N1 C14 C11 -51.4(3) . . . . ?
C18 N1 C14 C15 -64.8(3) . . . . ?
S1 N1 C14 C15 79.8(3) . . . . ?
C12 C11 C14 N1 -58.4(4) . . . . ?
C10 C11 C14 N1 124.5(3) . . . . ?
C12 C11 C14 C15 172.9(3) . . . . ?
C10 C11 C14 C15 -4.2(4) . . . . ?
N1 C14 C15 C16 40.2(3) . . . . ?
C11 C14 C15 C16 170.9(2) . . . . ?
C14 C15 C16 O3 173.2(2) . . . . ?
C14 C15 C16 C17 -10.9(4) . . . . ?
O3 C16 C17 C25 4.0(4) . . . . ?
C15 C16 C17 C25 -171.4(3) . . . . ?
O3 C16 C17 C18 177.6(3) . . . . ?
C15 C16 C17 C18 2.2(4) . . . . ?
C14 N1 C18 C17 53.9(3) . . . . ?
S1 N1 C18 C17 -91.4(2) . . . . ?
C14 N1 C18 C19 -73.4(3) . . . . ?
S1 N1 C18 C19 141.3(2) . . . . ?
C16 C17 C18 N1 -22.6(4) . . . . ?
C25 C17 C18 N1 150.8(2) . . . . ?
C16 C17 C18 C19 101.4(3) . . . . ?
C25 C17 C18 C19 -85.3(3) . . . . ?
N1 C18 C19 C20 179.4(2) . . . . ?
C17 C18 C19 C20 56.0(3) . . . . ?
N1 C18 C19 C24 -57.6(3) . . . . ?
C17 C18 C19 C24 179.0(2) . . . . ?
C24 C19 C20 C21 56.4(3) . . . . ?
C18 C19 C20 C21 179.8(2) . . . . ?
C19 C20 C21 C22 -57.0(3) . . . . ?
C20 C21 C22 C23 55.7(3) . . . . ?
C21 C22 C23 C24 -55.0(4) . . . . ?
C22 C23 C24 C19 55.9(3) . . . . ?
C20 C19 C24 C23 -56.4(3) . . . . ?
C18 C19 C24 C23 179.2(2) . . . . ?
C27 O5 C25 O4 -8.7(4) . . . . ?
C27 O5 C25 C17 172.1(2) . . . . ?
C16 C17 C25 O4 -10.5(4) . . . . ?
C18 C17 C25 O4 175.9(3) . . . . ?
C16 C17 C25 O5 168.7(3) . . . . ?
C18 C17 C25 O5 -4.9(4) . . . . ?
C25 O5 C27 C26 -77.6(3) . . . . ?
